data_1547550
loop_
_publ_author_name
'Zhong, Zhihong'
'Du, Chong'
'Luo, Zhonghua'
'Song, Shuaihua'
'Liao, Gaohong'
'Yao, Jia'
'Goldmann, Siegfried'
'Wang, Zhongqing'

_publ_section_title
;
 Identification, Characterization, Synthesis, and Strategy for
 Minimization of Potential Impurities Observed in the Synthesis of
 Solithromycin
;
_journal_issue 9
_journal_name_full 'Organic Process Research &amp; Development'
_journal_page_first 1371
_journal_paper_doi 10.1021/acs.oprd.7b00201
_journal_volume 21
_journal_year 2017
_chemical_absolute_configuration ad
_chemical_formula_sum 'C43 H65 F N6 O10'
_chemical_formula_weight 845.01
_chemical_name_systematic
; 
 ? 
;
_space_group_IT_number 19
_symmetry_cell_setting orthorhombic
_symmetry_space_group_name_Hall 'P 2ac 2ab'
_symmetry_space_group_name_H-M 'P 21 21 21'
_atom_sites_solution_hydrogens geom
_atom_sites_solution_primary direct
_atom_sites_solution_secondary difmap
_audit_creation_method SHELXL-97
_cell_angle_alpha 90.00
_cell_angle_beta 90.00
_cell_angle_gamma 90.00
_cell_formula_units_Z 4
_cell_length_a 8.60670(10)
_cell_length_b 19.0255(2)
_cell_length_c 28.0976(2)
_cell_measurement_reflns_used 18457
_cell_measurement_temperature 150(2)
_cell_measurement_theta_max 65.3590
_cell_measurement_theta_min 3.1180
_cell_volume 4600.89(8)
_computing_structure_refinement 'SHELXL-97 (Sheldrick, 1997)'
_computing_structure_solution 'SHELXS-97 (Sheldrick, 1990)'
_diffrn_ambient_temperature 150(2)
_diffrn_detector_area_resol_mean 10.5058
_diffrn_measured_fraction_theta_full 0.995
_diffrn_measured_fraction_theta_max 0.995
_diffrn_measurement_device_type 'Xcalibur, Atlas, Gemini ultra'
_diffrn_measurement_method '\w scans'
_diffrn_radiation_monochromator mirror
_diffrn_radiation_source 'fine-focus sealed tube'
_diffrn_radiation_type CuK\a
_diffrn_radiation_wavelength 1.54178
_diffrn_reflns_av_R_equivalents 0.0510
_diffrn_reflns_av_sigmaI/netI 0.0294
_diffrn_reflns_limit_h_max 9
_diffrn_reflns_limit_h_min -10
_diffrn_reflns_limit_k_max 21
_diffrn_reflns_limit_k_min -22
_diffrn_reflns_limit_l_max 33
_diffrn_reflns_limit_l_min -32
_diffrn_reflns_number 44718
_diffrn_reflns_theta_full 65.66
_diffrn_reflns_theta_max 65.66
_diffrn_reflns_theta_min 2.80
_exptl_absorpt_coefficient_mu 0.738
_exptl_absorpt_correction_T_max 0.8974
_exptl_absorpt_correction_T_min 0.8090
_exptl_absorpt_correction_type multi-scan
_exptl_crystal_colour COLOURLESS
_exptl_crystal_density_diffrn 1.220
_exptl_crystal_density_method 'not measured'
_exptl_crystal_description BLOCK
_exptl_crystal_F_000 1816
_exptl_crystal_size_max 0.30
_exptl_crystal_size_mid 0.20
_exptl_crystal_size_min 0.15
_refine_diff_density_max 0.541
_refine_diff_density_min -0.160
_refine_diff_density_rms 0.036
_refine_ls_abs_structure_details 'Flack H D (1983), Acta Cryst. A39, 876-881'
_refine_ls_abs_structure_Flack 0.03(11)
_refine_ls_extinction_method none
_refine_ls_goodness_of_fit_ref 1.051
_refine_ls_hydrogen_treatment mixed
_refine_ls_matrix_type full
_refine_ls_number_parameters 553
_refine_ls_number_reflns 7871
_refine_ls_number_restraints 0
_refine_ls_restrained_S_all 1.051
_refine_ls_R_factor_all 0.0397
_refine_ls_R_factor_gt 0.0342
_refine_ls_shift/su_max 0.001
_refine_ls_shift/su_mean 0.000
_refine_ls_structure_factor_coef Fsqd
_refine_ls_weighting_details 'calc w=1/[\s^2^(Fo^2^)+(0.0451P)^2^+0.6576P] where P=(Fo^2^+2Fc^2^)/3'
_refine_ls_weighting_scheme calc
_refine_ls_wR_factor_gt 0.0827
_refine_ls_wR_factor_ref 0.0862
_reflns_number_gt 7179
_reflns_number_total 7871
_reflns_threshold_expression >2sigma(I)
_cod_data_source_file op7b00201_si_002.cif
_cod_data_source_block solithromycin
_cod_database_code 1547550

loop_
_symmetry_equiv_pos_as_xyz
'x, y, z'
'-x+1/2, -y, z+1/2'
'-x, y+1/2, -z+1/2'
'x+1/2, -y+1/2, -z'

loop_
_atom_site_label
_atom_site_type_symbol
_atom_site_fract_x
_atom_site_fract_y
_atom_site_fract_z
_atom_site_U_iso_or_equiv
_atom_site_adp_type
_atom_site_occupancy
_atom_site_symmetry_multiplicity
_atom_site_calc_flag
_atom_site_refinement_flags
F1 F 0.53525(13) 1.17493(6) 0.10564(4) 0.0325(2) Uani 1 1 d .
O8 O 0.46398(14) 0.94154(6) 0.02107(4) 0.0252(3) Uani 1 1 d .
O9 O 0.28046(15) 0.85712(6) 0.01124(4) 0.0284(3) Uani 1 1 d .
O7 O 0.61647(14) 1.13959(7) 0.18706(4) 0.0272(3) Uani 1 1 d .
O5 O 0.21681(14) 1.06336(7) 0.11546(4) 0.0289(3) Uani 1 1 d .
O2 O 0.87940(16) 1.08492(7) 0.28210(4) 0.0338(3) Uani 1 1 d .
O10 O 0.45796(19) 0.97316(7) -0.07555(5) 0.0387(3) Uani 1 1 d .
H10 H 0.4899 0.9680 -0.1036 0.058 Uiso 1 1 calc R
O3 O 0.72222(18) 0.85310(7) 0.19899(5) 0.0380(3) Uani 1 1 d .
C9 C 0.3463(2) 1.08335(9) 0.10557(6) 0.0235(4) Uani 1 1 d .
O4 O 0.49084(13) 0.96932(6) 0.14963(4) 0.0246(3) Uani 1 1 d .
O1 O 0.83085(19) 1.02314(8) 0.34899(5) 0.0446(4) Uani 1 1 d .
N5 N 0.72775(19) 0.99104(8) 0.27686(5) 0.0297(3) Uani 1 1 d .
N4 N 0.2410(2) 0.83761(9) 0.40415(6) 0.0389(4) Uani 1 1 d .
C14 C 0.3417(2) 0.92043(10) -0.00814(6) 0.0257(4) Uani 1 1 d .
H14 H 0.2595 0.9575 -0.0089 0.031 Uiso 1 1 calc R
O6 O 0.37510(16) 1.10953(8) 0.21164(5) 0.0369(3) Uani 1 1 d .
C16 C 0.9681(2) 0.90149(11) 0.10449(7) 0.0343(4) Uani 1 1 d .
H16A H 1.0003 0.9503 0.1098 0.051 Uiso 1 1 calc R
H16B H 0.9737 0.8907 0.0704 0.051 Uiso 1 1 calc R
H16C H 1.0373 0.8698 0.1221 0.051 Uiso 1 1 calc R
C17 C 0.1798(2) 0.74204(11) 0.44079(7) 0.0350(5) Uani 1 1 d .
C18 C 0.2820(3) 0.79701(11) 0.44101(7) 0.0359(5) Uani 1 1 d .
H18 H 0.3647 0.8048 0.4628 0.043 Uiso 1 1 calc R
C19 C 0.4052(2) 0.90800(10) -0.05780(6) 0.0274(4) Uani 1 1 d .
H19 H 0.4943 0.8744 -0.0561 0.033 Uiso 1 1 calc R
C20 C 0.6915(2) 0.94269(10) 0.09569(6) 0.0262(4) Uani 1 1 d .
H20A H 0.7205 0.9913 0.1047 0.031 Uiso 1 1 calc R
H20B H 0.7101 0.9377 0.0611 0.031 Uiso 1 1 calc R
C21 C 0.8694(2) 0.95964(10) 0.20058(6) 0.0282(4) Uani 1 1 d .
H21 H 0.9220 0.9879 0.1753 0.034 Uiso 1 1 calc R
C22 C 0.7879(2) 0.89786(9) 0.17591(7) 0.0267(4) Uani 1 1 d .
C23 C 0.5174(2) 0.93317(9) 0.10495(6) 0.0233(4) Uani 1 1 d .
C24 C 0.2054(2) 0.81287(10) -0.06603(7) 0.0328(4) Uani 1 1 d .
H24A H 0.1150 0.7972 -0.0851 0.039 Uiso 1 1 calc R
H24B H 0.2819 0.7740 -0.0652 0.039 Uiso 1 1 calc R
C25 C 0.4638(2) 1.12954(9) 0.18146(7) 0.0268(4) Uani 1 1 d .
C26 C 0.7558(2) 1.00937(9) 0.22684(6) 0.0264(4) Uani 1 1 d .
H26 H 0.6545 1.0107 0.2094 0.032 Uiso 1 1 calc R
N6 N 0.3415(2) 0.86719(9) -0.13779(6) 0.0431(4) Uani 1 1 d .
C28 C 0.8125(2) 1.03101(10) 0.30639(7) 0.0331(4) Uani 1 1 d .
C29 C 0.0977(3) 0.76484(12) 0.01094(8) 0.0454(6) Uani 1 1 d .
H29A H 0.1804 0.7294 0.0110 0.068 Uiso 1 1 calc R
H29B H 0.0055 0.7457 -0.0049 0.068 Uiso 1 1 calc R
H29C H 0.0717 0.7776 0.0438 0.068 Uiso 1 1 calc R
C30 C 0.2786(3) 0.87726(10) -0.08946(7) 0.0329(4) Uani 1 1 d .
H30 H 0.1952 0.9136 -0.0920 0.040 Uiso 1 1 calc R
C31 C 0.6791(2) 1.13696(10) 0.23527(6) 0.0310(4) Uani 1 1 d .
H31 H 0.5980 1.1185 0.2575 0.037 Uiso 1 1 calc R
C32 C 0.8005(2) 0.89153(10) 0.12203(6) 0.0263(4) Uani 1 1 d .
H32 H 0.7680 0.8428 0.1133 0.032 Uiso 1 1 calc R
C33 C 0.1662(2) 0.67984(11) 0.47171(7) 0.0357(5) Uani 1 1 d .
C34 C 0.4710(2) 0.85587(10) 0.10662(7) 0.0292(4) Uani 1 1 d .
H34A H 0.5161 0.8339 0.1350 0.044 Uiso 1 1 calc R
H34B H 0.5096 0.8320 0.0781 0.044 Uiso 1 1 calc R
H34C H 0.3575 0.8521 0.1079 0.044 Uiso 1 1 calc R
C35 C 0.3594(2) 0.94752(10) 0.17697(6) 0.0296(4) Uani 1 1 d .
H35A H 0.2659 0.9493 0.1571 0.044 Uiso 1 1 calc R
H35B H 0.3466 0.9790 0.2043 0.044 Uiso 1 1 calc R
H35C H 0.3756 0.8993 0.1883 0.044 Uiso 1 1 calc R
C36 C 0.1529(2) 0.82965(11) -0.01558(7) 0.0325(4) Uani 1 1 d .
H36 H 0.0673 0.8652 -0.0166 0.039 Uiso 1 1 calc R
C37 C 0.4092(2) 1.14904(9) 0.13134(7) 0.0269(4) Uani 1 1 d .
C38 C 0.4432(2) 1.05135(9) 0.06635(6) 0.0240(4) Uani 1 1 d .
H38 H 0.5552 1.0622 0.0722 0.029 Uiso 1 1 calc R
C39 C 0.1451(3) 0.56031(13) 0.52846(9) 0.0497(6) Uani 1 1 d .
H39 H 0.1387 0.5189 0.5473 0.060 Uiso 1 1 calc R
C40 C 0.4201(2) 0.97121(9) 0.06623(6) 0.0226(4) Uani 1 1 d .
H40 H 0.3077 0.9609 0.0719 0.027 Uiso 1 1 calc R
C41 C 0.5067(2) 0.94959(11) 0.32632(7) 0.0358(5) Uani 1 1 d .
H41A H 0.4277 0.9749 0.3073 0.043 Uiso 1 1 calc R
H41B H 0.5429 0.9815 0.3518 0.043 Uiso 1 1 calc R
C42 C 0.3120(3) 0.90146(12) 0.38551(8) 0.0454(5) Uani 1 1 d .
H42A H 0.3606 0.9280 0.4119 0.055 Uiso 1 1 calc R
H42B H 0.2308 0.9316 0.3711 0.055 Uiso 1 1 calc R
C43 C 0.2435(2) 0.67665(11) 0.51530(7) 0.0374(5) Uani 1 1 d .
H43 H 0.3044 0.7155 0.5254 0.045 Uiso 1 1 calc R
C44 C 0.8171(2) 1.08570(10) 0.23368(6) 0.0287(4) Uani 1 1 d .
C45 C 0.2329(3) 0.61704(12) 0.54437(8) 0.0416(5) Uani 1 1 d .
C46 C 0.9459(2) 1.11079(11) 0.20102(7) 0.0355(5) Uani 1 1 d .
H46A H 0.9790 1.1580 0.2107 0.053 Uiso 1 1 calc R
H46B H 0.9077 1.1122 0.1682 0.053 Uiso 1 1 calc R
H46C H 1.0342 1.0784 0.2031 0.053 Uiso 1 1 calc R
C47 C 0.6427(2) 0.92991(11) 0.29467(7) 0.0344(4) Uani 1 1 d .
H47A H 0.7149 0.8996 0.3129 0.041 Uiso 1 1 calc R
H47B H 0.6037 0.9023 0.2673 0.041 Uiso 1 1 calc R
N3 N 0.1198(2) 0.80929(12) 0.38075(8) 0.0590(6) Uani 1 1 d .
C49 C 0.2863(3) 1.20583(11) 0.13450(8) 0.0413(5) Uani 1 1 d .
H49A H 0.3275 1.2460 0.1524 0.062 Uiso 1 1 calc R
H49B H 0.1945 1.1872 0.1508 0.062 Uiso 1 1 calc R
H49C H 0.2575 1.2210 0.1024 0.062 Uiso 1 1 calc R
N2 N 0.0822(2) 0.75107(11) 0.40315(8) 0.0538(5) Uani 1 1 d .
C51 C 0.0674(3) 0.56353(13) 0.48577(9) 0.0498(6) Uani 1 1 d .
H51 H 0.0065 0.5246 0.4758 0.060 Uiso 1 1 calc R
C52 C 0.9969(2) 0.93032(12) 0.23322(8) 0.0393(5) Uani 1 1 d .
H52A H 0.9495 0.9015 0.2582 0.059 Uiso 1 1 calc R
H52B H 1.0541 0.9693 0.2478 0.059 Uiso 1 1 calc R
H52C H 1.0686 0.9014 0.2145 0.059 Uiso 1 1 calc R
C53 C 0.3907(2) 1.08719(10) 0.01970(6) 0.0311(4) Uani 1 1 d .
H53A H 0.2788 1.0803 0.0154 0.047 Uiso 1 1 calc R
H53B H 0.4467 1.0664 -0.0072 0.047 Uiso 1 1 calc R
H53C H 0.4135 1.1376 0.0213 0.047 Uiso 1 1 calc R
C54 C 0.0765(3) 0.62261(12) 0.45701(9) 0.0433(5) Uani 1 1 d .
H54 H 0.0223 0.6241 0.4276 0.052 Uiso 1 1 calc R
C55 C 0.5762(3) 1.25686(12) 0.25723(9) 0.0547(6) Uani 1 1 d .
H55A H 0.5090 1.2549 0.2291 0.082 Uiso 1 1 calc R
H55B H 0.6073 1.3057 0.2631 0.082 Uiso 1 1 calc R
H55C H 0.5195 1.2389 0.2849 0.082 Uiso 1 1 calc R
N1 N 0.3044(3) 0.61523(11) 0.58841(7) 0.0540(5) Uani 1 1 d .
H1A H 0.2946 0.5779 0.6067 0.065 Uiso 1 1 calc R
H1B H 0.3597 0.6514 0.5982 0.065 Uiso 1 1 calc R
C57 C 0.4509(3) 0.81009(12) -0.14248(8) 0.0501(6) Uani 1 1 d .
H57A H 0.5335 0.8154 -0.1188 0.075 Uiso 1 1 calc R
H57B H 0.4962 0.8108 -0.1745 0.075 Uiso 1 1 calc R
H57C H 0.3971 0.7653 -0.1374 0.075 Uiso 1 1 calc R
C58 C 0.4336(3) 0.88442(11) 0.34849(8) 0.0392(5) Uani 1 1 d .
H58A H 0.3853 0.8559 0.3230 0.047 Uiso 1 1 calc R
H58B H 0.5163 0.8557 0.3634 0.047 Uiso 1 1 calc R
C59 C 0.2203(4) 0.86080(18) -0.17318(9) 0.0801(10) Uani 1 1 d .
H59A H 0.2662 0.8634 -0.2050 0.120 Uiso 1 1 calc R
H59B H 0.1453 0.8991 -0.1692 0.120 Uiso 1 1 calc R
H59C H 0.1672 0.8156 -0.1693 0.120 Uiso 1 1 calc R
C60 C 0.7195(3) 1.21235(11) 0.24885(8) 0.0444(5) Uani 1 1 d .
H60A H 0.7835 1.2120 0.2781 0.053 Uiso 1 1 calc R
H60B H 0.7822 1.2337 0.2231 0.053 Uiso 1 1 calc R

loop_
_atom_site_aniso_label
_atom_site_aniso_U_11
_atom_site_aniso_U_22
_atom_site_aniso_U_33
_atom_site_aniso_U_23
_atom_site_aniso_U_13
_atom_site_aniso_U_12
F1 0.0362(6) 0.0313(6) 0.0299(5) 0.0041(4) 0.0030(5) -0.0109(5)
O8 0.0250(6) 0.0295(6) 0.0211(6) -0.0029(5) 0.0001(5) -0.0028(5)
O9 0.0297(6) 0.0289(7) 0.0265(6) -0.0003(5) -0.0002(5) -0.0078(5)
O7 0.0270(7) 0.0302(7) 0.0243(6) 0.0006(5) 0.0012(5) -0.0033(5)
O5 0.0233(6) 0.0284(7) 0.0351(7) 0.0004(5) 0.0022(5) -0.0007(5)
O2 0.0411(8) 0.0343(7) 0.0259(6) 0.0010(5) -0.0088(6) -0.0118(6)
O10 0.0589(9) 0.0311(7) 0.0260(7) -0.0020(5) 0.0068(6) -0.0134(7)
O3 0.0509(9) 0.0291(7) 0.0340(7) 0.0009(6) 0.0037(7) -0.0067(7)
C9 0.0260(9) 0.0209(9) 0.0235(8) 0.0055(7) -0.0034(7) 0.0009(7)
O4 0.0254(6) 0.0266(6) 0.0217(6) -0.0016(5) 0.0018(5) -0.0038(5)
O1 0.0599(10) 0.0482(9) 0.0258(7) 0.0037(6) -0.0091(7) -0.0140(7)
N5 0.0356(9) 0.0296(8) 0.0241(8) -0.0007(6) 0.0020(7) -0.0086(7)
N4 0.0322(10) 0.0401(10) 0.0443(10) 0.0000(8) 0.0099(8) -0.0011(8)
C14 0.0253(9) 0.0267(9) 0.0251(9) -0.0007(7) -0.0022(7) -0.0036(7)
O6 0.0362(8) 0.0445(8) 0.0301(7) -0.0004(6) 0.0086(6) -0.0081(6)
C16 0.0280(10) 0.0418(12) 0.0332(10) -0.0054(8) 0.0027(8) 0.0063(9)
C17 0.0260(10) 0.0445(12) 0.0343(10) -0.0046(9) 0.0074(8) 0.0004(9)
C18 0.0370(11) 0.0403(11) 0.0305(10) -0.0089(9) 0.0086(9) 0.0011(9)
C19 0.0325(10) 0.0260(9) 0.0238(9) 0.0004(7) -0.0003(8) -0.0035(8)
C20 0.0258(9) 0.0261(9) 0.0265(9) 0.0003(7) 0.0008(7) 0.0006(8)
C21 0.0265(9) 0.0325(10) 0.0256(9) -0.0003(8) 0.0003(7) -0.0033(8)
C22 0.0254(9) 0.0234(9) 0.0312(9) 0.0031(8) 0.0017(8) 0.0030(8)
C23 0.0263(9) 0.0224(9) 0.0213(8) -0.0013(7) 0.0013(7) -0.0019(7)
C24 0.0352(11) 0.0332(10) 0.0298(10) -0.0051(8) -0.0046(8) -0.0074(9)
C25 0.0297(10) 0.0208(9) 0.0299(10) -0.0038(7) 0.0042(8) -0.0020(8)
C26 0.0276(10) 0.0288(9) 0.0227(9) 0.0005(7) 0.0007(7) -0.0056(8)
N6 0.0717(13) 0.0356(10) 0.0222(8) 0.0005(7) -0.0041(8) -0.0109(9)
C28 0.0390(11) 0.0344(11) 0.0261(10) -0.0002(8) -0.0031(8) -0.0070(9)
C29 0.0483(13) 0.0463(13) 0.0417(12) -0.0118(10) 0.0144(10) -0.0225(11)
C30 0.0421(11) 0.0304(10) 0.0263(10) -0.0010(8) -0.0060(9) -0.0012(9)
C31 0.0390(11) 0.0332(10) 0.0208(9) -0.0020(8) -0.0021(8) -0.0036(9)
C32 0.0246(9) 0.0254(9) 0.0288(9) -0.0036(7) -0.0010(7) 0.0034(7)
C33 0.0293(10) 0.0407(12) 0.0372(11) -0.0020(9) 0.0128(9) 0.0016(9)
C34 0.0325(10) 0.0249(9) 0.0302(10) 0.0005(8) -0.0013(8) -0.0016(8)
C35 0.0318(10) 0.0293(10) 0.0277(9) 0.0026(8) 0.0041(8) -0.0052(8)
C36 0.0280(10) 0.0350(10) 0.0344(10) -0.0073(8) 0.0002(8) -0.0071(8)
C37 0.0273(9) 0.0231(9) 0.0302(9) 0.0019(7) 0.0035(8) -0.0033(8)
C38 0.0254(9) 0.0228(9) 0.0239(9) 0.0028(7) 0.0011(7) -0.0013(7)
C39 0.0532(14) 0.0386(12) 0.0573(14) 0.0031(11) 0.0127(12) -0.0011(11)
C40 0.0240(9) 0.0245(9) 0.0193(8) -0.0015(7) 0.0022(7) -0.0011(7)
C41 0.0365(11) 0.0326(11) 0.0382(11) -0.0017(8) 0.0048(9) -0.0034(9)
C42 0.0467(13) 0.0395(12) 0.0501(13) 0.0019(10) 0.0156(11) -0.0020(10)
C43 0.0338(11) 0.0387(11) 0.0397(11) -0.0033(9) 0.0065(9) 0.0002(9)
C44 0.0347(11) 0.0306(10) 0.0208(8) -0.0003(7) -0.0046(8) -0.0076(8)
C45 0.0399(12) 0.0475(13) 0.0376(11) 0.0003(9) 0.0073(10) 0.0095(10)
C46 0.0360(11) 0.0354(11) 0.0352(11) 0.0025(8) 0.0017(9) -0.0102(9)
C47 0.0398(11) 0.0313(10) 0.0320(10) 0.0004(8) 0.0061(9) -0.0083(9)
N3 0.0422(12) 0.0666(14) 0.0682(14) 0.0263(11) -0.0068(10) -0.0108(10)
C49 0.0436(12) 0.0259(10) 0.0544(13) -0.0019(9) -0.0020(10) 0.0050(9)
N2 0.0358(10) 0.0624(14) 0.0633(13) 0.0195(10) -0.0063(9) -0.0117(10)
C51 0.0477(13) 0.0447(13) 0.0569(15) -0.0066(11) 0.0104(11) -0.0063(11)
C52 0.0283(10) 0.0490(12) 0.0406(11) 0.0007(10) -0.0026(9) 0.0028(9)
C53 0.0364(11) 0.0300(10) 0.0270(10) 0.0046(8) -0.0008(8) -0.0008(8)
C54 0.0370(11) 0.0466(13) 0.0462(12) -0.0023(10) 0.0085(10) -0.0042(10)
C55 0.0796(18) 0.0306(12) 0.0538(14) -0.0070(10) 0.0155(13) 0.0027(12)
N1 0.0644(13) 0.0501(12) 0.0475(11) 0.0074(9) -0.0036(10) 0.0026(10)
C57 0.0766(17) 0.0417(13) 0.0320(11) -0.0050(9) 0.0201(11) -0.0093(12)
C58 0.0414(12) 0.0355(11) 0.0408(12) -0.0027(9) 0.0131(10) -0.0046(9)
C59 0.120(3) 0.085(2) 0.0358(13) -0.0052(13) -0.0352(16) 0.001(2)
C60 0.0585(14) 0.0331(11) 0.0416(12) -0.0097(9) -0.0109(11) -0.0032(11)

loop_
_atom_type_symbol
_atom_type_description
_atom_type_scat_dispersion_real
_atom_type_scat_dispersion_imag
_atom_type_scat_source
C C 0.0181 0.0091 'International Tables Vol C Tables 4.2.6.8 and 6.1.1.4'
H H 0.0000 0.0000 'International Tables Vol C Tables 4.2.6.8 and 6.1.1.4'
N N 0.0311 0.0180 'International Tables Vol C Tables 4.2.6.8 and 6.1.1.4'
O O 0.0492 0.0322 'International Tables Vol C Tables 4.2.6.8 and 6.1.1.4'
F F 0.0727 0.0534 'International Tables Vol C Tables 4.2.6.8 and 6.1.1.4'

loop_
_geom_angle_atom_site_label_1
_geom_angle_atom_site_label_2
_geom_angle_atom_site_label_3
_geom_angle
C14 O8 C40 115.73(13)
C14 O9 C36 113.09(14)
C25 O7 C31 117.86(14)
C28 O2 C44 108.61(14)
C19 O10 H10 109.5
O5 C9 C38 123.34(16)
O5 C9 C37 118.06(16)
C38 C9 C37 118.37(15)
C35 O4 C23 116.92(13)
C28 N5 C47 120.76(16)
C28 N5 C26 111.61(15)
C47 N5 C26 126.77(15)
C18 N4 N3 110.56(17)
C18 N4 C42 130.40(19)
N3 N4 C42 118.90(18)
O8 C14 O9 107.36(14)
O8 C14 C19 108.37(14)
O9 C14 C19 110.69(14)
O8 C14 H14 110.1
O9 C14 H14 110.1
C19 C14 H14 110.1
C32 C16 H16A 109.5
C32 C16 H16B 109.5
H16A C16 H16B 109.5
C32 C16 H16C 109.5
H16A C16 H16C 109.5
H16B C16 H16C 109.5
N2 C17 C18 107.71(19)
N2 C17 C33 120.68(18)
C18 C17 C33 131.58(19)
N4 C18 C17 105.56(19)
N4 C18 H18 127.2
C17 C18 H18 127.2
O10 C19 C14 107.70(14)
O10 C19 C30 111.17(15)
C14 C19 C30 109.86(15)
O10 C19 H19 109.4
C14 C19 H19 109.4
C30 C19 H19 109.4
C23 C20 C32 116.06(15)
C23 C20 H20A 108.3
C32 C20 H20A 108.3
C23 C20 H20B 108.3
C32 C20 H20B 108.3
H20A C20 H20B 107.4
C22 C21 C52 108.57(16)
C22 C21 C26 113.23(15)
C52 C21 C26 112.91(15)
C22 C21 H21 107.3
C52 C21 H21 107.3
C26 C21 H21 107.3
O3 C22 C32 120.68(17)
O3 C22 C21 120.68(17)
C32 C22 C21 118.51(15)
O4 C23 C34 112.93(14)
O4 C23 C20 104.20(13)
C34 C23 C20 112.05(15)
O4 C23 C40 107.50(13)
C34 C23 C40 109.27(14)
C20 C23 C40 110.73(14)
C36 C24 C30 110.84(16)
C36 C24 H24A 109.5
C30 C24 H24A 109.5
C36 C24 H24B 109.5
C30 C24 H24B 109.5
H24A C24 H24B 108.1
O6 C25 O7 125.87(18)
O6 C25 C37 122.05(17)
O7 C25 C37 112.05(15)
N5 C26 C21 114.51(15)
N5 C26 C44 99.15(14)
C21 C26 C44 114.50(15)
N5 C26 H26 109.4
C21 C26 H26 109.4
C44 C26 H26 109.4
C57 N6 C59 110.1(2)
C57 N6 C30 114.91(16)
C59 N6 C30 112.3(2)
O1 C28 N5 127.55(18)
O1 C28 O2 122.11(17)
N5 C28 O2 110.33(16)
C36 C29 H29A 109.5
C36 C29 H29B 109.5
H29A C29 H29B 109.5
C36 C29 H29C 109.5
H29A C29 H29C 109.5
H29B C29 H29C 109.5
N6 C30 C19 108.98(17)
N6 C30 C24 116.38(16)
C19 C30 C24 110.59(15)
N6 C30 H30 106.8
C19 C30 H30 106.8
C24 C30 H30 106.8
O7 C31 C60 106.52(15)
O7 C31 C44 106.26(14)
C60 C31 C44 115.34(17)
O7 C31 H31 109.5
C60 C31 H31 109.5
C44 C31 H31 109.5
C22 C32 C16 112.08(16)
C22 C32 C20 112.60(15)
C16 C32 C20 109.87(15)
C22 C32 H32 107.3
C16 C32 H32 107.3
C20 C32 H32 107.3
C43 C33 C54 119.3(2)
C43 C33 C17 120.97(19)
C54 C33 C17 119.7(2)
C23 C34 H34A 109.5
C23 C34 H34B 109.5
H34A C34 H34B 109.5
C23 C34 H34C 109.5
H34A C34 H34C 109.5
H34B C34 H34C 109.5
O4 C35 H35A 109.5
O4 C35 H35B 109.5
H35A C35 H35B 109.5
O4 C35 H35C 109.5
H35A C35 H35C 109.5
H35B C35 H35C 109.5
O9 C36 C29 106.17(17)
O9 C36 C24 109.83(15)
C29 C36 C24 112.33(17)
O9 C36 H36 109.5
C29 C36 H36 109.5
C24 C36 H36 109.5
F1 C37 C49 108.78(15)
F1 C37 C25 108.88(14)
C49 C37 C25 109.48(16)
F1 C37 C9 108.45(14)
C49 C37 C9 111.11(16)
C25 C37 C9 110.08(14)
C9 C38 C40 109.27(14)
C9 C38 C53 106.25(14)
C40 C38 C53 113.45(15)
C9 C38 H38 109.3
C40 C38 H38 109.3
C53 C38 H38 109.3
C51 C39 C45 120.7(2)
C51 C39 H39 119.7
C45 C39 H39 119.7
O8 C40 C38 110.91(13)
O8 C40 C23 107.05(13)
C38 C40 C23 113.02(14)
O8 C40 H40 108.6
C38 C40 H40 108.6
C23 C40 H40 108.6
C47 C41 C58 110.95(17)
C47 C41 H41A 109.4
C58 C41 H41A 109.4
C47 C41 H41B 109.4
C58 C41 H41B 109.4
H41A C41 H41B 108.0
N4 C42 C58 111.05(18)
N4 C42 H42A 109.4
C58 C42 H42A 109.4
N4 C42 H42B 109.4
C58 C42 H42B 109.4
H42A C42 H42B 108.0
C33 C43 C45 121.1(2)
C33 C43 H43 119.5
C45 C43 H43 119.5
O2 C44 C46 107.33(15)
O2 C44 C31 105.23(14)
C46 C44 C31 112.51(16)
O2 C44 C26 103.28(14)
C46 C44 C26 117.82(16)
C31 C44 C26 109.48(15)
N1 C45 C39 120.7(2)
N1 C45 C43 120.9(2)
C39 C45 C43 118.4(2)
C44 C46 H46A 109.5
C44 C46 H46B 109.5
H46A C46 H46B 109.5
C44 C46 H46C 109.5
H46A C46 H46C 109.5
H46B C46 H46C 109.5
N5 C47 C41 112.99(16)
N5 C47 H47A 109.0
C41 C47 H47A 109.0
N5 C47 H47B 109.0
C41 C47 H47B 109.0
H47A C47 H47B 107.8
N2 N3 N4 107.11(19)
C37 C49 H49A 109.5
C37 C49 H49B 109.5
H49A C49 H49B 109.5
C37 C49 H49C 109.5
H49A C49 H49C 109.5
H49B C49 H49C 109.5
N3 N2 C17 109.04(19)
C39 C51 C54 121.2(2)
C39 C51 H51 119.4
C54 C51 H51 119.4
C21 C52 H52A 109.5
C21 C52 H52B 109.5
H52A C52 H52B 109.5
C21 C52 H52C 109.5
H52A C52 H52C 109.5
H52B C52 H52C 109.5
C38 C53 H53A 109.5
C38 C53 H53B 109.5
H53A C53 H53B 109.5
C38 C53 H53C 109.5
H53A C53 H53C 109.5
H53B C53 H53C 109.5
C51 C54 C33 119.4(2)
C51 C54 H54 120.3
C33 C54 H54 120.3
C60 C55 H55A 109.5
C60 C55 H55B 109.5
H55A C55 H55B 109.5
C60 C55 H55C 109.5
H55A C55 H55C 109.5
H55B C55 H55C 109.5
C45 N1 H1A 120.0
C45 N1 H1B 120.0
H1A N1 H1B 120.0
N6 C57 H57A 109.5
N6 C57 H57B 109.5
H57A C57 H57B 109.5
N6 C57 H57C 109.5
H57A C57 H57C 109.5
H57B C57 H57C 109.5
C42 C58 C41 113.14(17)
C42 C58 H58A 109.0
C41 C58 H58A 109.0
C42 C58 H58B 109.0
C41 C58 H58B 108.9
H58A C58 H58B 107.8
N6 C59 H59A 109.5
N6 C59 H59B 109.5
H59A C59 H59B 109.5
N6 C59 H59C 109.5
H59A C59 H59C 109.5
H59B C59 H59C 109.5
C55 C60 C31 112.3(2)
C55 C60 H60A 109.1
C31 C60 H60A 109.1
C55 C60 H60B 109.1
C31 C60 H60B 109.1
H60A C60 H60B 107.9

loop_
_geom_bond_atom_site_label_1
_geom_bond_atom_site_label_2
_geom_bond_distance
F1 C37 1.393(2)
O8 C14 1.394(2)
O8 C40 1.439(2)
O9 C14 1.423(2)
O9 C36 1.431(2)
O7 C25 1.337(2)
O7 C31 1.459(2)
O5 C9 1.210(2)
O2 C28 1.360(2)
O2 C44 1.463(2)
O10 C19 1.411(2)
O10 H10 0.8400
O3 C22 1.211(2)
C9 C38 1.510(2)
C9 C37 1.543(3)
O4 C35 1.429(2)
O4 C23 1.450(2)
O1 C28 1.217(2)
N5 C28 1.341(2)
N5 C47 1.463(2)
N5 C26 1.468(2)
N4 C18 1.339(3)
N4 N3 1.346(3)
N4 C42 1.457(3)
C14 C19 1.517(3)
C14 H14 1.0000
O6 C25 1.203(2)
C16 C32 1.536(3)
C16 H16A 0.9800
C16 H16B 0.9800
C16 H16C 0.9800
C17 N2 1.362(3)
C17 C18 1.366(3)
C17 C33 1.473(3)
C18 H18 0.9500
C19 C30 1.523(3)
C19 H19 1.0000
C20 C23 1.532(2)
C20 C32 1.541(3)
C20 H20A 0.9900
C20 H20B 0.9900
C21 C22 1.535(3)
C21 C52 1.535(3)
C21 C26 1.548(3)
C21 H21 1.0000
C22 C32 1.522(3)
C23 C34 1.525(3)
C23 C40 1.552(2)
C24 C36 1.522(3)
C24 C30 1.527(3)
C24 H24A 0.9900
C24 H24B 0.9900
C25 C37 1.530(3)
C26 C44 1.557(3)
C26 H26 1.0000
N6 C57 1.443(3)
N6 C59 1.446(3)
N6 C30 1.474(3)
C29 C36 1.517(3)
C29 H29A 0.9800
C29 H29B 0.9800
C29 H29C 0.9800
C30 H30 1.0000
C31 C60 1.524(3)
C31 C44 1.537(3)
C31 H31 1.0000
C32 H32 1.0000
C33 C43 1.396(3)
C33 C54 1.397(3)
C34 H34A 0.9800
C34 H34B 0.9800
C34 H34C 0.9800
C35 H35A 0.9800
C35 H35B 0.9800
C35 H35C 0.9800
C36 H36 1.0000
C37 C49 1.514(3)
C38 C40 1.538(2)
C38 C53 1.545(2)
C38 H38 1.0000
C39 C51 1.375(4)
C39 C45 1.391(3)
C39 H39 0.9500
C40 H40 1.0000
C41 C47 1.517(3)
C41 C58 1.524(3)
C41 H41A 0.9900
C41 H41B 0.9900
C42 C58 1.510(3)
C42 H42A 0.9900
C42 H42B 0.9900
C43 C45 1.401(3)
C43 H43 0.9500
C44 C46 1.516(3)
C45 N1 1.382(3)
C46 H46A 0.9800
C46 H46B 0.9800
C46 H46C 0.9800
C47 H47A 0.9900
C47 H47B 0.9900
N3 N2 1.315(3)
C49 H49A 0.9800
C49 H49B 0.9800
C49 H49C 0.9800
C51 C54 1.386(3)
C51 H51 0.9500
C52 H52A 0.9800
C52 H52B 0.9800
C52 H52C 0.9800
C53 H53A 0.9800
C53 H53B 0.9800
C53 H53C 0.9800
C54 H54 0.9500
C55 C60 1.515(4)
C55 H55A 0.9800
C55 H55B 0.9800
C55 H55C 0.9800
N1 H1A 0.8800
N1 H1B 0.8800
C57 H57A 0.9800
C57 H57B 0.9800
C57 H57C 0.9800
C58 H58A 0.9900
C58 H58B 0.9900
C59 H59A 0.9800
C59 H59B 0.9800
C59 H59C 0.9800
C60 H60A 0.9900
C60 H60B 0.9900

loop_
_geom_hbond_atom_site_label_D
_geom_hbond_atom_site_label_H
_geom_hbond_atom_site_label_A
_geom_hbond_distance_DH
_geom_hbond_distance_HA
_geom_hbond_distance_DA
_geom_hbond_angle_DHA
_geom_hbond_site_symmetry_A
N1 H1B N3 0.88 2.43 3.191(3) 144.5 4_566
N1 H1A O1 0.88 2.31 3.174(3) 166.4 4_466
O10 H10 O1 0.84 2.05 2.794(2) 148.0 2_674

loop_
_geom_torsion_atom_site_label_1
_geom_torsion_atom_site_label_2
_geom_torsion_atom_site_label_3
_geom_torsion_atom_site_label_4
_geom_torsion
C40 O8 C14 O9 -74.34(17)
C40 O8 C14 C19 166.06(14)
C36 O9 C14 O8 179.88(14)
C36 O9 C14 C19 -62.03(19)
N3 N4 C18 C17 -1.1(2)
C42 N4 C18 C17 -176.75(19)
N2 C17 C18 N4 0.9(2)
C33 C17 C18 N4 178.9(2)
O8 C14 C19 O10 -64.88(18)
O9 C14 C19 O10 177.64(15)
O8 C14 C19 C30 173.90(15)
O9 C14 C19 C30 56.4(2)
C52 C21 C22 O3 60.3(2)
C26 C21 C22 O3 -66.0(2)
C52 C21 C22 C32 -115.80(18)
C26 C21 C22 C32 117.97(18)
C35 O4 C23 C34 -34.1(2)
C35 O4 C23 C20 -155.90(14)
C35 O4 C23 C40 86.55(17)
C32 C20 C23 O4 81.54(18)
C32 C20 C23 C34 -40.9(2)
C32 C20 C23 C40 -163.16(14)
C31 O7 C25 O6 -10.2(3)
C31 O7 C25 C37 167.80(14)
C28 N5 C26 C21 99.86(19)
C47 N5 C26 C21 -69.5(2)
C28 N5 C26 C44 -22.5(2)
C47 N5 C26 C44 168.13(18)
C22 C21 C26 N5 90.83(18)
C52 C21 C26 N5 -33.1(2)
C22 C21 C26 C44 -155.61(15)
C52 C21 C26 C44 80.5(2)
C47 N5 C28 O1 0.3(3)
C26 N5 C28 O1 -169.8(2)
C47 N5 C28 O2 -179.38(17)
C26 N5 C28 O2 10.5(2)
C44 O2 C28 O1 -171.8(2)
C44 O2 C28 N5 7.9(2)
C57 N6 C30 C19 72.3(2)
C59 N6 C30 C19 -160.8(2)
C57 N6 C30 C24 -53.6(3)
C59 N6 C30 C24 73.3(2)
O10 C19 C30 N6 59.5(2)
C14 C19 C30 N6 178.65(15)
O10 C19 C30 C24 -171.32(16)
C14 C19 C30 C24 -52.2(2)
C36 C24 C30 N6 177.15(17)
C36 C24 C30 C19 52.1(2)
C25 O7 C31 C60 -107.53(19)
C25 O7 C31 C44 129.00(16)
O3 C22 C32 C16 -129.36(19)
C21 C22 C32 C16 46.7(2)
O3 C22 C32 C20 106.2(2)
C21 C22 C32 C20 -77.8(2)
C23 C20 C32 C22 -61.3(2)
C23 C20 C32 C16 172.98(15)
N2 C17 C33 C43 -167.2(2)
C18 C17 C33 C43 15.0(3)
N2 C17 C33 C54 13.8(3)
C18 C17 C33 C54 -164.0(2)
C14 O9 C36 C29 -177.51(16)
C14 O9 C36 C24 60.8(2)
C30 C24 C36 O9 -55.0(2)
C30 C24 C36 C29 -172.94(18)
O6 C25 C37 F1 175.76(16)
O7 C25 C37 F1 -2.35(19)
O6 C25 C37 C49 57.0(2)
O7 C25 C37 C49 -121.16(17)
O6 C25 C37 C9 -65.5(2)
O7 C25 C37 C9 116.42(16)
O5 C9 C37 F1 -162.55(15)
C38 C9 C37 F1 12.1(2)
O5 C9 C37 C49 -43.0(2)
C38 C9 C37 C49 131.60(17)
O5 C9 C37 C25 78.4(2)
C38 C9 C37 C25 -106.95(17)
O5 C9 C38 C40 -39.1(2)
C37 C9 C38 C40 146.54(15)
O5 C9 C38 C53 83.63(19)
C37 C9 C38 C53 -90.70(18)
C14 O8 C40 C38 -105.84(16)
C14 O8 C40 C23 130.44(15)
C9 C38 C40 O8 160.00(14)
C53 C38 C40 O8 41.7(2)
C9 C38 C40 C23 -79.77(18)
C53 C38 C40 C23 161.88(15)
O4 C23 C40 O8 171.95(12)
C34 C23 C40 O8 -65.15(17)
C20 C23 C40 O8 58.74(17)
O4 C23 C40 C38 49.54(18)
C34 C23 C40 C38 172.44(14)
C20 C23 C40 C38 -63.68(19)
C18 N4 C42 C58 89.5(3)
N3 N4 C42 C58 -85.9(2)
C54 C33 C43 C45 0.1(3)
C17 C33 C43 C45 -178.85(19)
C28 O2 C44 C46 -146.66(16)
C28 O2 C44 C31 93.31(17)
C28 O2 C44 C26 -21.49(19)
O7 C31 C44 O2 179.02(13)
C60 C31 C44 O2 61.3(2)
O7 C31 C44 C46 62.48(19)
C60 C31 C44 C46 -55.3(2)
O7 C31 C44 C26 -70.56(17)
C60 C31 C44 C26 171.67(16)
N5 C26 C44 O2 25.22(17)
C21 C26 C44 O2 -97.13(17)
N5 C26 C44 C46 143.29(17)
C21 C26 C44 C46 20.9(2)
N5 C26 C44 C31 -86.48(16)
C21 C26 C44 C31 151.17(15)
C51 C39 C45 N1 176.6(2)
C51 C39 C45 C43 -1.6(3)
C33 C43 C45 N1 -177.27(19)
C33 C43 C45 C39 1.0(3)
C28 N5 C47 C41 69.1(2)
C26 N5 C47 C41 -122.4(2)
C58 C41 C47 N5 -173.47(17)
C18 N4 N3 N2 0.9(3)
C42 N4 N3 N2 177.06(19)
N4 N3 N2 C17 -0.2(3)
C18 C17 N2 N3 -0.5(3)
C33 C17 N2 N3 -178.7(2)
C45 C39 C51 C54 1.2(3)
C39 C51 C54 C33 0.0(3)
C43 C33 C54 C51 -0.6(3)
C17 C33 C54 C51 178.37(19)
N4 C42 C58 C41 177.57(19)
C47 C41 C58 C42 172.10(19)
O7 C31 C60 C55 71.4(2)
C44 C31 C60 C55 -171.01(18)
